data_4505332
loop_
_publ_author_name
'Yang, Jin-Hua'
'Zheng, Shao-Liang'
'Yu, Xiao-Lan'
'Chen, Xiao-Ming'

_publ_section_title
;
 Syntheses, Structures, and Photoluminescent Properties of Three Silver(I)
 Cluster-Based Coordination Polymers with Heteroaryldicarboxylate
;
_journal_issue 4
_journal_name_full 'Crystal Growth &amp; Design'
_journal_page_first 831
_journal_paper_doi 10.1021/cg0342258
_journal_volume 4
_journal_year 2004
_chemical_formula_sum 'C6 H2 Ag2 N2 O4'
_chemical_formula_weight 381.84
_chemical_name_systematic
; 
 ? 
;
_space_group_IT_number 78
_symmetry_cell_setting orthorhombic
_symmetry_space_group_name_Hall 'P 4cw'
_symmetry_space_group_name_H-M 'P 43'
_atom_sites_solution_hydrogens geom
_atom_sites_solution_primary direct
_atom_sites_solution_secondary difmap
_audit_creation_method SHELXL-97
_cell_angle_alpha 90.00
_cell_angle_beta 90.00
_cell_angle_gamma 90.00
_cell_formula_units_Z 4
_cell_length_a 7.6856(3)
_cell_length_b 7.6856(3)
_cell_length_c 11.9467(10)
_cell_measurement_temperature 293(2)
_cell_volume 705.67(7)
_computing_cell_refinement 'SHELXTL-Plus (Sheldrick, 1990)'
_computing_data_collection 'SHELXTL-Plus (Sheldrick, 1990)'
_computing_data_reduction 'SHELXTL-Plus (Sheldrick, 1990)'
_computing_molecular_graphics 'SHELXTL V. 6.10 (Sheldrick, 2000)'
_computing_publication_material 'SHELXL-97 (Sheldrick, 1997)'
_computing_structure_refinement 'SHELXL-97 (Sheldrick, 1997)'
_computing_structure_solution 'SHELXS-97 (Sheldrick, 1997)'
_diffrn_ambient_temperature 293(2)
_diffrn_measured_fraction_theta_full 0.970
_diffrn_measured_fraction_theta_max 0.970
_diffrn_radiation_monochromator graphite
_diffrn_radiation_source 'fine-focus sealed tube'
_diffrn_radiation_type MoK\a
_diffrn_radiation_wavelength 0.71073
_diffrn_reflns_av_R_equivalents 0.0233
_diffrn_reflns_av_sigmaI/netI 0.0228
_diffrn_reflns_limit_h_max 10
_diffrn_reflns_limit_h_min -6
_diffrn_reflns_limit_k_max 9
_diffrn_reflns_limit_k_min -9
_diffrn_reflns_limit_l_max 11
_diffrn_reflns_limit_l_min -15
_diffrn_reflns_number 4348
_diffrn_reflns_theta_full 28.22
_diffrn_reflns_theta_max 28.22
_diffrn_reflns_theta_min 2.65
_exptl_absorpt_coefficient_mu 5.532
_exptl_absorpt_correction_T_max 0.4042
_exptl_absorpt_correction_T_min 0.3273
_exptl_crystal_colour 'pale yellow'
_exptl_crystal_density_diffrn 3.594
_exptl_crystal_density_method 'not measured'
_exptl_crystal_description block
_exptl_crystal_F_000 712
_exptl_crystal_size_max 0.26
_exptl_crystal_size_mid 0.25
_exptl_crystal_size_min 0.20
_refine_diff_density_max 0.545
_refine_diff_density_min -0.697
_refine_diff_density_rms 0.150
_refine_ls_abs_structure_details 'Flack H D (1983), Acta Cryst. A39, 876-881'
_refine_ls_abs_structure_Flack 0.02(4)
_refine_ls_extinction_method none
_refine_ls_goodness_of_fit_ref 1.086
_refine_ls_hydrogen_treatment mixed
_refine_ls_matrix_type full
_refine_ls_number_parameters 127
_refine_ls_number_reflns 1487
_refine_ls_number_restraints 1
_refine_ls_restrained_S_all 1.086
_refine_ls_R_factor_all 0.0201
_refine_ls_R_factor_gt 0.0197
_refine_ls_shift/su_max 0.001
_refine_ls_shift/su_mean 0.000
_refine_ls_structure_factor_coef Fsqd
_refine_ls_weighting_details 'calc w=1/[\s^2^(Fo^2^)+(0.0281P)^2^+0.0000P] where P=(Fo^2^+2Fc^2^)/3'
_refine_ls_weighting_scheme calc
_refine_ls_wR_factor_gt 0.0475
_refine_ls_wR_factor_ref 0.0476
_reflns_number_gt 1469
_reflns_number_total 1487
_reflns_threshold_expression >2sigma(I)
_cod_data_source_file cg0342258si20040421_065559.cif
_cod_data_source_block complex_2
_cod_depositor_comments
;
The following automatic conversions were performed:

'_symmetry_cell_setting' value 'Orthorhombic' changed to
'orthorhombic' according to
/home/saulius/struct/CIF-dictionaries/cif_core.dic dictionary named
'cif_core.dic' version 2.4.1 from 2010-06-29.

Automatic conversion script
Id: cif_fix_values 1715 2011-07-08 13:25:40Z adriana 
;
_cod_original_sg_symbol_H-M P4(3)
_cod_database_code 4505332

loop_
_symmetry_equiv_pos_as_xyz
'x, y, z'
'-x, -y, z+1/2'
'-y, x, z+3/4'
'y, -x, z+1/4'

loop_
_atom_site_label
_atom_site_type_symbol
_atom_site_fract_x
_atom_site_fract_y
_atom_site_fract_z
_atom_site_U_iso_or_equiv
_atom_site_adp_type
_atom_site_occupancy
_atom_site_symmetry_multiplicity
_atom_site_calc_flag
_atom_site_refinement_flags
Ag1 Ag 0.91338(4) 0.87670(4) 0.10865(3) 0.02710(10) Uani 1 1 d .
Ag2 Ag 0.44371(5) 0.57569(4) -0.05893(4) 0.03173(10) Uani 1 1 d .
O1 O 0.3680(4) 0.8519(4) -0.0100(3) 0.0267(7) Uani 1 1 d .
O2 O 0.3275(5) 0.7515(4) 0.1623(3) 0.0325(8) Uani 1 1 d .
O3 O 0.6334(5) 0.9777(5) 0.1622(4) 0.0450(10) Uani 1 1 d .
O4 O 0.6768(4) 1.2337(4) 0.2446(3) 0.0337(8) Uani 1 1 d .
N1 N 0.1136(4) 1.0888(4) 0.1216(3) 0.0186(7) Uani 1 1 d .
N2 N 0.3564(4) 1.3413(4) 0.1775(3) 0.0193(7) Uani 1 1 d .
C1 C 0.3348(5) 0.8679(5) 0.0914(4) 0.0204(8) Uani 1 1 d .
C2 C 0.2854(5) 1.0507(5) 0.1266(3) 0.0162(8) Uani 1 1 d .
C3 C 0.0656(6) 1.2542(5) 0.1413(4) 0.0198(8) Uani 1 1 d .
H3A H -0.0518 1.2835 0.1399 0.024 Uiso 1 1 calc R
C4 C 0.1881(5) 1.3821(5) 0.1638(4) 0.0205(9) Uani 1 1 d .
H4A H 0.1531 1.4976 0.1694 0.025 Uiso 1 1 calc R
C5 C 0.4044(5) 1.1776(5) 0.1616(3) 0.0155(8) Uani 1 1 d .
C6 C 0.5883(5) 1.1272(5) 0.1906(4) 0.0205(8) Uani 1 1 d .

loop_
_atom_site_aniso_label
_atom_site_aniso_U_11
_atom_site_aniso_U_22
_atom_site_aniso_U_33
_atom_site_aniso_U_23
_atom_site_aniso_U_13
_atom_site_aniso_U_12
Ag1 0.02040(17) 0.02066(17) 0.04023(19) -0.00321(15) -0.00059(15) -0.00558(12)
Ag2 0.0254(2) 0.02020(18) 0.0496(2) -0.00957(16) 0.00077(16) 0.00489(13)
O1 0.0296(18) 0.0210(16) 0.0296(17) -0.0062(12) -0.0005(13) 0.0054(13)
O2 0.0380(19) 0.0168(15) 0.043(2) 0.0050(14) 0.0062(15) 0.0053(13)
O3 0.0230(17) 0.0264(18) 0.086(3) -0.0179(18) -0.0105(18) 0.0119(14)
O4 0.0230(17) 0.0285(18) 0.050(2) -0.0028(15) -0.0139(15) -0.0012(13)
N1 0.0147(16) 0.0159(16) 0.025(2) -0.0017(15) 0.0005(14) 0.0006(13)
N2 0.0169(16) 0.0147(16) 0.0263(19) -0.0017(14) -0.0003(14) -0.0009(13)
C1 0.0112(17) 0.0160(18) 0.034(2) -0.0052(16) -0.0009(16) 0.0005(14)
C2 0.0163(18) 0.0135(17) 0.019(2) -0.0017(14) 0.0011(15) -0.0010(14)
C3 0.0159(19) 0.0183(19) 0.025(2) 0.0010(15) 0.0012(15) 0.0028(15)
C4 0.018(2) 0.0154(19) 0.029(2) -0.0038(16) -0.0004(16) 0.0037(16)
C5 0.0121(17) 0.0168(18) 0.0177(19) 0.0010(14) 0.0016(14) -0.0014(15)
C6 0.0137(18) 0.022(2) 0.026(2) 0.0021(17) 0.0005(18) 0.0021(15)

loop_
_atom_type_symbol
_atom_type_description
_atom_type_scat_dispersion_real
_atom_type_scat_dispersion_imag
_atom_type_scat_source
C C 0.0033 0.0016 'International Tables Vol C Tables 4.2.6.8 and 6.1.1.4'
H H 0.0000 0.0000 'International Tables Vol C Tables 4.2.6.8 and 6.1.1.4'
N N 0.0061 0.0033 'International Tables Vol C Tables 4.2.6.8 and 6.1.1.4'
O O 0.0106 0.0060 'International Tables Vol C Tables 4.2.6.8 and 6.1.1.4'
Ag Ag -0.8971 1.1015 'International Tables Vol C Tables 4.2.6.8 and 6.1.1.4'

loop_
_geom_angle_atom_site_label_1
_geom_angle_atom_site_label_2
_geom_angle_atom_site_label_3
_geom_angle
_geom_angle_site_symmetry_1
_geom_angle_site_symmetry_3
N1 Ag1 O4 147.76(13) 1_655 3_754
N1 Ag1 O3 111.40(13) 1_655 .
O4 Ag1 O3 86.21(12) 3_754 .
N1 Ag1 O1 129.29(12) 1_655 4_565
O4 Ag1 O1 77.30(12) 3_754 4_565
O3 Ag1 O1 84.55(12) . 4_565
O1 Ag2 N2 149.34(12) . 3_754
O1 Ag2 O2 127.21(12) . 3_654
N2 Ag2 O2 82.16(11) 3_754 3_654
O1 Ag2 Ag2 122.01(9) . 3_654
N2 Ag2 Ag2 74.88(9) 3_754 3_654
O2 Ag2 Ag2 65.71(8) 3_654 3_654
O1 Ag2 Ag2 83.30(9) . 4_565
N2 Ag2 Ag2 78.88(9) 3_754 4_565
O2 Ag2 Ag2 107.00(8) 3_654 4_565
Ag2 Ag2 Ag2 153.455(11) 3_654 4_565
C1 O1 Ag2 113.3(3) . .
C1 O1 Ag1 116.1(3) . 3_654
Ag2 O1 Ag1 102.00(12) . 3_654
C1 O2 Ag2 120.3(3) . 4_565
C6 O3 Ag1 128.7(3) . .
C6 O4 Ag1 110.0(3) . 4_575
C3 N1 C2 117.6(3) . .
C3 N1 Ag1 120.7(3) . 1_455
C2 N1 Ag1 121.0(3) . 1_455
C5 N2 C4 118.2(3) . .
C5 N2 Ag2 118.4(3) . 4_575
C4 N2 Ag2 122.2(3) . 4_575
O2 C1 O1 127.3(4) . .
O2 C1 C2 118.1(4) . .
O1 C1 C2 114.4(4) . .
N1 C2 C5 120.0(3) . .
N1 C2 C1 115.6(3) . .
C5 C2 C1 124.4(4) . .
N1 C3 C4 121.2(4) . .
N2 C4 C3 120.8(4) . .
N2 C5 C2 121.5(3) . .
N2 C5 C6 118.2(3) . .
C2 C5 C6 120.2(4) . .
O4 C6 O3 126.5(4) . .
O4 C6 C5 117.6(4) . .
O3 C6 C5 115.8(4) . .

loop_
_geom_bond_atom_site_label_1
_geom_bond_atom_site_label_2
_geom_bond_distance
_geom_bond_site_symmetry_2
Ag1 N1 2.247(3) 1_655
Ag1 O4 2.344(3) 3_754
Ag1 O3 2.375(4) .
Ag1 O1 2.494(3) 4_565
Ag2 O1 2.277(3) .
Ag2 N2 2.366(4) 3_754
Ag2 O2 2.451(3) 3_654
Ag2 Ag2 3.1577(3) 3_654
Ag2 Ag2 3.1577(3) 4_565
O1 C1 1.244(6) .
O1 Ag1 2.494(3) 3_654
O2 C1 1.233(5) .
O2 Ag2 2.451(3) 4_565
O3 C6 1.247(5) .
O4 C6 1.245(5) .
O4 Ag1 2.344(3) 4_575
N1 C3 1.345(5) .
N1 C2 1.353(5) .
N1 Ag1 2.247(3) 1_455
N2 C5 1.325(5) .
N2 C4 1.341(5) .
N2 Ag2 2.366(4) 4_575
C1 C2 1.515(5) .
C2 C5 1.401(5) .
C3 C4 1.387(6) .
C5 C6 1.506(5) .
